data_4307788
loop_
_publ_author_name
'Dayu Wu'
'Wei Huang'
'Chunying Duan'
'Zhihua Lin'
'Qingjin Meng'

_publ_section_title
;
Highly Sensitive Fluorescent Probe for Selective Detection of Hg2+ in DMF
Aqueous Media
;
_journal_name_full 'Inorganic Chemistry'
_journal_page_first 1538
_journal_page_last 1540
_journal_paper_doi 10.1021/ic062274e
_journal_volume 46
_journal_year 2007
_chemical_formula_sum 'C68 H64 Hg N16 O19'
_chemical_formula_weight 1609.94
_chemical_name_systematic
; 
 ? 
;
_space_group_IT_number 2
_symmetry_cell_setting triclinic
_symmetry_space_group_name_Hall '-P 1'
_symmetry_space_group_name_H-M 'P -1'
_atom_sites_solution_hydrogens geom
_atom_sites_solution_primary direct
_atom_sites_solution_secondary difmap
_audit_creation_method SHELXL-97
_cell_angle_alpha 74.932(5)
_cell_angle_beta 70.676(6)
_cell_angle_gamma 71.248(5)
_cell_formula_units_Z 2
_cell_length_a 15.057(6)
_cell_length_b 15.887(6)
_cell_length_c 18.534(7)
_cell_measurement_temperature 293(2)
_cell_volume 3903(3)
_computing_cell_refinement 'Bruker SMART'
_computing_data_collection 'Bruker SMART'
_computing_data_reduction 'Bruker SAINT'
_computing_molecular_graphics 'Bruker SHELXTL'
_computing_publication_material 'Bruker SHELXTL'
_computing_structure_refinement 'Bruker SHELXTL'
_computing_structure_solution 'Bruker SHELXTL'
_diffrn_ambient_temperature 293(2)
_diffrn_measured_fraction_theta_full 0.983
_diffrn_measured_fraction_theta_max 0.983
_diffrn_measurement_device_type 'CCD area detector'
_diffrn_measurement_method 'phi and omega scans'
_diffrn_radiation_monochromator graphite
_diffrn_radiation_source 'fine-focus sealed tube'
_diffrn_radiation_type MoK\a
_diffrn_radiation_wavelength 0.71073
_diffrn_reflns_av_R_equivalents 0.1246
_diffrn_reflns_av_sigmaI/netI 0.2256
_diffrn_reflns_limit_h_max 17
_diffrn_reflns_limit_h_min -17
_diffrn_reflns_limit_k_max 18
_diffrn_reflns_limit_k_min -18
_diffrn_reflns_limit_l_max 21
_diffrn_reflns_limit_l_min -17
_diffrn_reflns_number 19505
_diffrn_reflns_theta_full 25.00
_diffrn_reflns_theta_max 25.00
_diffrn_reflns_theta_min 1.63
_exptl_absorpt_coefficient_mu 2.048
_exptl_absorpt_correction_T_max 0.6627
_exptl_absorpt_correction_T_min 0.3224
_exptl_absorpt_correction_type empirical
_exptl_absorpt_process_details sadabs
_exptl_crystal_colour red
_exptl_crystal_density_diffrn 1.370
_exptl_crystal_density_method 'not measured'
_exptl_crystal_description block
_exptl_crystal_F_000 1632
_exptl_crystal_size_max 0.30
_exptl_crystal_size_mid 0.25
_exptl_crystal_size_min 0.25
_refine_diff_density_max 1.326
_refine_diff_density_min -1.939
_refine_diff_density_rms 0.146
_refine_ls_extinction_method none
_refine_ls_goodness_of_fit_ref 0.818
_refine_ls_hydrogen_treatment mixed
_refine_ls_matrix_type full
_refine_ls_number_parameters 938
_refine_ls_number_reflns 13494
_refine_ls_number_restraints 1
_refine_ls_restrained_S_all 0.818
_refine_ls_R_factor_all 0.1692
_refine_ls_R_factor_gt 0.0768
_refine_ls_shift/su_max 0.113
_refine_ls_shift/su_mean 0.003
_refine_ls_structure_factor_coef Fsqd
_refine_ls_weighting_details 'calc w=1/[\s^2^(Fo^2^)+(0.0802P)^2^+0.0000P] where P=(Fo^2^+2Fc^2^)/3'
_refine_ls_weighting_scheme calc
_refine_ls_wR_factor_gt 0.1670
_refine_ls_wR_factor_ref 0.1890
_reflns_number_gt 5701
_reflns_number_total 13494
_reflns_threshold_expression >2sigma(I)
_cod_data_source_file ic062274esi20061130_090320.cif
_cod_data_source_block sad
_cod_depositor_comments
;
The following automatic conversions were performed:
'_symmetry_cell_setting' value 'Triclinic' changed to 'triclinic'
according to '/home/saulius/struct/CIF-dictionaries/cif_core.dic'
dictionary named 'cif_core.dic' version 2.4.1 from 2010-06-29.

Automatic conversion script
Id: cif_fix_enum 1527 2010-12-29 10:47:43Z saulius 
;
_cod_original_sg_symbol_H-M 'P -1 '
_cod_database_code 4307788

loop_
_symmetry_equiv_pos_as_xyz
'x, y, z'
'-x, -y, -z'

loop_
_atom_site_label
_atom_site_type_symbol
_atom_site_fract_x
_atom_site_fract_y
_atom_site_fract_z
_atom_site_U_iso_or_equiv
_atom_site_adp_type
_atom_site_occupancy
_atom_site_symmetry_multiplicity
_atom_site_calc_flag
_atom_site_refinement_flags
_atom_site_disorder_assembly
_atom_site_disorder_group
Hg1 Hg -0.03812(4) -0.07278(3) 0.21145(3) 0.06068(19) Uani 1 1 d . . .
C1 C 0.1902(10) -0.0964(8) 0.1547(7) 0.077(4) Uani 1 1 d . . .
H1A H 0.1729 -0.0391 0.1262 0.093 Uiso 1 1 calc R . .
C2 C 0.2877(10) -0.1396(10) 0.1472(8) 0.086(4) Uani 1 1 d . . .
H2A H 0.3348 -0.1104 0.1145 0.104 Uiso 1 1 calc R . .
C3 C 0.3167(10) -0.2268(10) 0.1882(8) 0.088(4) Uani 1 1 d . . .
H3A H 0.3818 -0.2567 0.1845 0.105 Uiso 1 1 calc R . .
C4 C 0.2405(11) -0.2657(9) 0.2352(8) 0.082(4) Uani 1 1 d . . .
H4A H 0.2550 -0.3236 0.2636 0.098 Uiso 1 1 calc R . .
C5 C 0.1454(9) -0.2198(8) 0.2399(6) 0.052(3) Uani 1 1 d . . .
C6 C 0.0712(9) -0.2609(7) 0.2883(6) 0.064(3) Uani 1 1 d . . .
H6A H 0.0867 -0.3156 0.3210 0.077 Uiso 1 1 calc R . .
C7 C -0.1868(9) -0.2089(6) 0.3268(6) 0.052(3) Uani 1 1 d . . .
C8 C -0.2668(8) -0.2504(6) 0.3831(6) 0.052(3) Uani 1 1 d . . .
C9 C -0.2492(9) -0.3446(7) 0.3953(7) 0.073(3) Uani 1 1 d . . .
H9A H -0.1892 -0.3787 0.3701 0.087 Uiso 1 1 calc R . .
C10 C -0.3181(9) -0.3871(7) 0.4432(7) 0.066(3) Uani 1 1 d . . .
H10A H -0.3054 -0.4496 0.4506 0.079 Uiso 1 1 calc R . .
C11 C -0.4050(10) -0.3376(8) 0.4799(7) 0.071(3) Uani 1 1 d . . .
H11A H -0.4520 -0.3664 0.5133 0.085 Uiso 1 1 calc R . .
C12 C -0.4252(8) -0.2437(7) 0.4685(6) 0.061(3) Uani 1 1 d . . .
H12A H -0.4857 -0.2107 0.4940 0.073 Uiso 1 1 calc R . .
C13 C -0.3564(8) -0.1990(6) 0.4196(6) 0.049(3) Uani 1 1 d . . .
C14 C -0.3796(7) -0.0992(6) 0.4131(6) 0.049(3) Uani 1 1 d . . .
C15 C -0.3290(7) -0.0627(7) 0.4441(5) 0.049(3) Uani 1 1 d . . .
C16 C -0.2524(8) -0.1106(7) 0.4800(6) 0.056(3) Uani 1 1 d . . .
H16A H -0.2325 -0.1731 0.4841 0.068 Uiso 1 1 calc R . .
C17 C -0.2066(8) -0.0711(7) 0.5084(6) 0.055(3) Uani 1 1 d . . .
C18 C -0.2374(8) 0.0244(8) 0.5025(6) 0.058(3) Uani 1 1 d . . .
C19 C -0.3102(8) 0.0760(7) 0.4663(6) 0.056(3) Uani 1 1 d . . .
H19A H -0.3282 0.1386 0.4606 0.067 Uiso 1 1 calc R . .
C20 C -0.3547(7) 0.0326(7) 0.4394(6) 0.050(3) Uani 1 1 d . . .
C21 C -0.4786(7) 0.0516(7) 0.3779(6) 0.050(3) Uani 1 1 d . . .
C22 C -0.5493(8) 0.1116(7) 0.3474(6) 0.058(3) Uani 1 1 d . . .
H22A H -0.5622 0.1728 0.3479 0.070 Uiso 1 1 calc R . .
C23 C -0.6028(9) 0.0821(7) 0.3154(6) 0.061(3) Uani 1 1 d . . .
C24 C -0.5787(8) -0.0127(7) 0.3116(6) 0.059(3) Uani 1 1 d . . .
C25 C -0.5070(8) -0.0704(7) 0.3444(6) 0.055(3) Uani 1 1 d . . .
H25A H -0.4927 -0.1316 0.3434 0.066 Uiso 1 1 calc R . .
C26 C -0.4531(7) -0.0423(6) 0.3800(5) 0.046(2) Uani 1 1 d . . .
C27 C -0.1247(8) -0.1288(8) 0.5440(7) 0.079(4) Uani 1 1 d . . .
H27A H -0.1153 -0.1910 0.5424 0.119 Uiso 1 1 calc R . .
H27B H -0.1411 -0.1210 0.5969 0.119 Uiso 1 1 calc R . .
H27C H -0.0658 -0.1109 0.5152 0.119 Uiso 1 1 calc R . .
C28 C -0.6364(10) -0.0444(7) 0.2766(8) 0.087(4) Uani 1 1 d . . .
H28A H -0.6122 -0.1085 0.2784 0.131 Uiso 1 1 calc R . .
H28B H -0.6301 -0.0147 0.2237 0.131 Uiso 1 1 calc R . .
H28C H -0.7037 -0.0304 0.3055 0.131 Uiso 1 1 calc R . .
C33 C -0.1980(8) 0.0987(8) 0.2628(6) 0.061(3) Uani 1 1 d . . .
H33A H -0.1634 0.0882 0.2989 0.073 Uiso 1 1 calc R . .
C34 C -0.2812(10) 0.1708(8) 0.2660(7) 0.071(3) Uani 1 1 d . . .
H34A H -0.3002 0.2084 0.3023 0.086 Uiso 1 1 calc R . .
C35 C -0.3340(10) 0.1853(8) 0.2151(8) 0.079(4) Uani 1 1 d . . .
H35A H -0.3906 0.2319 0.2165 0.095 Uiso 1 1 calc R . .
C36 C -0.3010(11) 0.1287(8) 0.1613(7) 0.085(4) Uani 1 1 d . . .
H36A H -0.3355 0.1369 0.1256 0.102 Uiso 1 1 calc R . .
C37 C -0.2171(9) 0.0602(7) 0.1605(6) 0.062(3) Uani 1 1 d . . .
C38 C -0.1794(9) 0.0000(7) 0.1012(6) 0.066(3) Uani 1 1 d . . .
H38A H -0.2148 0.0047 0.0669 0.079 Uiso 1 1 calc R . .
C39 C 0.0238(9) -0.1744(7) 0.0411(6) 0.062(3) Uani 1 1 d . . .
C40 C 0.0543(7) -0.2306(6) -0.0219(5) 0.048(3) Uani 1 1 d . . .
C41 C 0.0323(8) -0.1948(7) -0.0932(6) 0.057(3) Uani 1 1 d . . .
H41A H -0.0055 -0.1359 -0.1022 0.069 Uiso 1 1 calc R . .
C42 C 0.0666(9) -0.2466(8) -0.1492(6) 0.071(3) Uani 1 1 d . . .
H42A H 0.0529 -0.2216 -0.1968 0.085 Uiso 1 1 calc R . .
C43 C 0.1207(8) -0.3346(8) -0.1385(6) 0.068(3) Uani 1 1 d . . .
H43A H 0.1411 -0.3693 -0.1772 0.082 Uiso 1 1 calc R . .
C44 C 0.1445(8) -0.3708(7) -0.0675(6) 0.064(3) Uani 1 1 d . . .
H44A H 0.1838 -0.4291 -0.0596 0.077 Uiso 1 1 calc R . .
C45 C 0.1087(8) -0.3186(7) -0.0091(6) 0.053(3) Uani 1 1 d . . .
C46 C 0.1380(8) -0.3673(6) 0.0667(5) 0.046(3) Uani 1 1 d . . .
C47 C 0.2302(8) -0.3810(6) 0.0707(6) 0.052(3) Uani 1 1 d . . .
C48 C 0.3055(9) -0.3488(7) 0.0126(6) 0.062(3) Uani 1 1 d . . .
H48A H 0.2906 -0.3131 -0.0324 0.074 Uiso 1 1 calc R . .
C49 C 0.3959(9) -0.3652(7) 0.0171(6) 0.063(3) Uani 1 1 d . . .
C50 C 0.4234(10) -0.4243(7) 0.0874(7) 0.068(3) Uani 1 1 d . . .
C51 C 0.3481(9) -0.4556(7) 0.1466(6) 0.067(3) Uani 1 1 d . . .
H51A H 0.3615 -0.4908 0.1923 0.080 Uiso 1 1 calc R . .
C52 C 0.2572(9) -0.4358(6) 0.1390(6) 0.053(3) Uani 1 1 d . . .
C53 C 0.0980(9) -0.4561(7) 0.1954(6) 0.055(3) Uani 1 1 d . . .
C54 C 0.0374(9) -0.4969(7) 0.2570(6) 0.064(3) Uani 1 1 d . . .
H54A H 0.0583 -0.5282 0.3009 0.076 Uiso 1 1 calc R . .
C55 C -0.0528(9) -0.4921(7) 0.2547(6) 0.061(3) Uani 1 1 d . . .
C56 C -0.0903(8) -0.4334(7) 0.1900(6) 0.055(3) Uani 1 1 d . . .
C57 C -0.0322(8) -0.3928(7) 0.1309(6) 0.057(3) Uani 1 1 d . . .
H57A H -0.0561 -0.3570 0.0896 0.068 Uiso 1 1 calc R . .
C58 C 0.0659(8) -0.4024(6) 0.1287(5) 0.049(3) Uani 1 1 d . . .
C59 C 0.4765(9) -0.3305(8) -0.0468(7) 0.090(4) Uani 1 1 d . . .
H59A H 0.4508 -0.2932 -0.0889 0.136 Uiso 1 1 calc R . .
H59B H 0.5280 -0.3807 -0.0652 0.136 Uiso 1 1 calc R . .
H59C H 0.5015 -0.2958 -0.0266 0.136 Uiso 1 1 calc R . .
C60 C -0.1970(8) -0.4226(8) 0.1922(6) 0.077(4) Uani 1 1 d . . .
H60A H -0.2113 -0.3824 0.1465 0.116 Uiso 1 1 calc R . .
H60B H -0.2401 -0.3982 0.2374 0.116 Uiso 1 1 calc R . .
H60C H -0.2058 -0.4804 0.1939 0.116 Uiso 1 1 calc R . .
C67 C 0.8762(12) -0.3585(12) -0.0898(11) 0.144(7) Uani 1 1 d . . .
C68 C 0.7766(16) -0.3905(11) -0.0420(10) 0.113(6) Uani 1 1 d . . .
C65 C -0.5675(13) -0.4265(10) 0.4129(10) 0.132(6) Uani 1 1 d . . .
C66 C -0.5468(14) -0.3516(13) 0.3618(11) 0.123(6) Uani 1 1 d . . .
N1 N 0.1176(7) -0.1369(6) 0.2042(5) 0.067(3) Uani 1 1 d . . .
N2 N -0.0213(7) -0.2216(5) 0.2873(5) 0.053(2) Uani 1 1 d . . .
N3 N -0.0965(6) -0.2551(5) 0.3319(5) 0.058(2) Uani 1 1 d . . .
H3C H -0.0872 -0.3055 0.3633 0.069 Uiso 1 1 calc R . .
N4 N -0.1886(7) 0.0643(7) 0.5290(6) 0.080(3) Uani 1 1 d . . .
H4B H -0.1418 0.0309 0.5486 0.096 Uiso 1 1 calc R . .
N5 N -0.6785(8) 0.1383(6) 0.2884(6) 0.090(3) Uani 1 1 d . . .
H5A H -0.7081 0.1154 0.2690 0.109 Uiso 1 1 calc R . .
N6 N -0.1657(7) 0.0439(6) 0.2107(5) 0.057(2) Uani 1 1 d . . .
N7 N -0.1000(7) -0.0563(6) 0.0987(5) 0.063(3) Uani 1 1 d . . .
N8 N -0.0620(8) -0.1120(6) 0.0421(5) 0.081(3) Uani 1 1 d . . .
H8A H -0.0928 -0.1065 0.0088 0.097 Uiso 1 1 calc R . .
N16 N -0.5275(16) -0.2896(10) 0.3198(11) 0.175(8) Uani 1 1 d . . .
N10 N -0.1168(7) -0.5365(6) 0.3133(5) 0.075(3) Uani 1 1 d . . .
H10B H -0.1759 -0.5254 0.3113 0.090 Uiso 1 1 calc R . .
N14 N 0.2147(13) -0.5128(11) 0.3870(8) 0.101(4) Uani 1 1 d . . .
N15 N 0.0218(9) 0.0109(8) 0.3208(8) 0.085(3) Uani 1 1 d . . .
N11 N -0.3178(11) -0.6309(9) 0.3629(8) 0.093(4) Uani 1 1 d . . .
N13 N 0.7069(11) -0.4087(11) -0.0102(12) 0.153(7) Uani 1 1 d . . .
N9 N 0.5145(8) -0.4454(7) 0.0900(7) 0.096(4) Uani 1 1 d . . .
H9B H 0.5538 -0.4189 0.0530 0.115 Uiso 1 1 calc R . .
N12 N -0.2310(14) -0.1487(15) -0.0191(10) 0.140(6) Uani 1 1 d . . .
O1 O -0.2031(5) -0.1382(4) 0.2827(4) 0.065(2) Uani 1 1 d . . .
O2 O -0.4272(5) 0.0869(4) 0.4076(4) 0.0571(18) Uani 1 1 d . . .
O3 O 0.0710(6) -0.1837(6) 0.0845(5) 0.096(3) Uani 1 1 d . . .
O4 O 0.1901(6) -0.4686(5) 0.1990(4) 0.063(2) Uani 1 1 d . . .
O5 O 0.1618(12) -0.4443(10) 0.4041(9) 0.186(7) Uani 1 1 d . . .
O6 O 0.1870(11) -0.5815(10) 0.4033(7) 0.163(5) Uani 1 1 d . . .
O7 O 0.2948(10) -0.5126(9) 0.3459(7) 0.144(5) Uani 1 1 d . . .
O8 O 0.0607(11) 0.0304(7) 0.3606(8) 0.173(6) Uani 1 1 d . . .
O9 O -0.0311(8) -0.0430(6) 0.3482(5) 0.100(3) Uani 1 1 d . . .
O13 O -0.3187(13) -0.5654(10) 0.3775(13) 0.229(9) Uani 1 1 d . . .
O11 O -0.3810(8) -0.6737(8) 0.3939(7) 0.129(4) Uani 1 1 d . . .
O19 O -0.8149(8) 0.1368(7) 0.2117(6) 0.129(4) Uani 1 1 d . . .
O18 O -0.5307(7) -0.6646(6) 0.3134(6) 0.118(3) Uani 1 1 d . . .
O17 O -0.0443(7) -0.3867(7) 0.4544(6) 0.132(4) Uani 1 1 d . . .
O16 O -0.2807(14) -0.1694(12) -0.0487(12) 0.258(10) Uani 1 1 d . . .
O15 O -0.1987(13) -0.2129(11) 0.0363(12) 0.211(7) Uani 1 1 d . . .
O14 O -0.2061(12) -0.0878(9) -0.0368(9) 0.161(7) Uani 1 1 d . . .
O12 O -0.2459(14) -0.6562(15) 0.3170(9) 0.248(10) Uani 1 1 d . . .
O10 O 0.0312(7) 0.0516(5) 0.2519(6) 0.089(3) Uani 1 1 d . . .
C31 C -0.7146(11) 0.2391(9) 0.2901(9) 0.104(5) Uani 1 1 d D . .
H31A H -0.7842 0.2592 0.2958 0.125 Uiso 1 1 calc R . .
H31B H -0.7020 0.2520 0.3337 0.125 Uiso 1 1 calc R . .
C32 C -0.6632(14) 0.2859(10) 0.2175(10) 0.156(8) Uani 1 1 d D . .
H32A H -0.6839 0.3496 0.2180 0.234 Uiso 1 1 calc R . .
H32B H -0.6776 0.2742 0.1749 0.234 Uiso 1 1 calc R . .
H32C H -0.5943 0.2648 0.2119 0.234 Uiso 1 1 calc R . .
C29 C -0.2149(13) 0.1650(9) 0.5248(10) 0.123(6) Uani 1 1 d . . .
H29A H -0.1943 0.1934 0.4712 0.147 Uiso 1 1 calc R . .
H29B H -0.2852 0.1870 0.5427 0.147 Uiso 1 1 calc R . .
C30 C -0.1700(13) 0.1916(10) 0.5716(11) 0.145(7) Uani 1 1 d . . .
H30A H -0.1899 0.2561 0.5677 0.218 Uiso 1 1 calc R . .
H30B H -0.1004 0.1721 0.5530 0.218 Uiso 1 1 calc R . .
H30C H -0.1905 0.1641 0.6249 0.218 Uiso 1 1 calc R . .
C63 C -0.0854(11) -0.6025(10) 0.3790(8) 0.113(6) Uani 1 1 d . . .
H63A H -0.0416 -0.5818 0.3946 0.135 Uiso 1 1 calc R . .
H63B H -0.1417 -0.6073 0.4230 0.135 Uiso 1 1 calc R . .
C64 C -0.0368(14) -0.6895(12) 0.3566(12) 0.214(12) Uani 1 1 d . . .
H64A H -0.0156 -0.7312 0.3992 0.320 Uiso 1 1 calc R . .
H64B H 0.0187 -0.6846 0.3129 0.320 Uiso 1 1 calc R . .
H64C H -0.0809 -0.7108 0.3429 0.320 Uiso 1 1 calc R . .
C61 C 0.5551(13) -0.5126(13) 0.1528(10) 0.141(7) Uani 1 1 d D . .
H61A H 0.5208 -0.5596 0.1742 0.169 Uiso 1 1 calc R . .
H61B H 0.6239 -0.5401 0.1327 0.169 Uiso 1 1 calc R . .
C62 C 0.540(2) -0.4608(13) 0.2106(15) 0.261(18) Uani 1 1 d D . .
H62A H 0.5632 -0.4998 0.2534 0.392 Uiso 1 1 calc R . .
H62B H 0.4720 -0.4326 0.2286 0.392 Uiso 1 1 calc R . .
H62C H 0.5754 -0.4152 0.1885 0.392 Uiso 1 1 calc R . .

loop_
_atom_site_aniso_label
_atom_site_aniso_U_11
_atom_site_aniso_U_22
_atom_site_aniso_U_33
_atom_site_aniso_U_23
_atom_site_aniso_U_13
_atom_site_aniso_U_12
Hg1 0.0699(3) 0.0573(3) 0.0545(3) -0.00395(19) -0.0219(2) -0.0153(2)
C1 0.076(10) 0.076(8) 0.074(9) 0.002(7) -0.024(7) -0.021(8)
C2 0.070(11) 0.109(11) 0.075(10) -0.007(8) -0.006(7) -0.038(9)
C3 0.060(9) 0.123(12) 0.086(11) -0.036(9) -0.009(8) -0.028(9)
C4 0.096(12) 0.086(9) 0.069(9) -0.014(7) -0.033(8) -0.018(9)
C5 0.051(8) 0.064(8) 0.040(7) -0.007(6) -0.009(6) -0.019(7)
C6 0.071(9) 0.070(8) 0.043(7) -0.009(6) -0.018(6) -0.004(7)
C7 0.072(9) 0.032(6) 0.048(7) -0.002(5) -0.010(6) -0.018(6)
C8 0.073(8) 0.039(6) 0.040(6) -0.006(5) -0.018(6) -0.008(6)
C9 0.103(10) 0.062(8) 0.053(8) -0.016(6) -0.012(7) -0.023(8)
C10 0.082(9) 0.045(7) 0.057(8) -0.002(6) 0.005(7) -0.027(7)
C11 0.081(10) 0.071(9) 0.063(8) -0.009(7) -0.009(7) -0.036(8)
C12 0.065(8) 0.061(7) 0.060(8) -0.017(6) -0.015(6) -0.016(7)
C13 0.063(8) 0.044(6) 0.037(6) -0.003(5) -0.008(5) -0.021(6)
C14 0.052(7) 0.052(6) 0.041(6) -0.011(5) -0.001(5) -0.018(6)
C15 0.058(7) 0.052(7) 0.034(6) -0.010(5) -0.007(5) -0.016(6)
C16 0.060(8) 0.055(7) 0.043(7) -0.003(5) -0.008(6) -0.011(6)
C17 0.059(8) 0.065(7) 0.046(7) -0.014(5) -0.015(5) -0.019(6)
C18 0.059(8) 0.080(8) 0.045(7) -0.020(6) -0.008(6) -0.033(7)
C19 0.055(8) 0.072(7) 0.047(7) -0.014(6) -0.017(6) -0.019(6)
C20 0.049(7) 0.052(7) 0.043(6) -0.004(5) -0.017(5) -0.003(6)
C21 0.051(7) 0.053(7) 0.055(7) -0.017(5) -0.017(5) -0.015(6)
C22 0.064(8) 0.046(6) 0.065(8) 0.003(6) -0.027(6) -0.016(6)
C23 0.078(9) 0.062(8) 0.051(7) -0.006(6) -0.031(6) -0.019(7)
C24 0.066(8) 0.061(7) 0.058(7) -0.005(6) -0.027(6) -0.021(7)
C25 0.060(8) 0.052(6) 0.055(7) -0.011(5) -0.017(6) -0.015(6)
C26 0.052(7) 0.046(6) 0.036(6) -0.001(5) -0.007(5) -0.015(5)
C27 0.072(9) 0.097(9) 0.074(9) -0.025(7) -0.037(7) -0.002(7)
C28 0.120(12) 0.076(8) 0.097(11) -0.014(7) -0.066(9) -0.031(8)
C33 0.069(9) 0.067(8) 0.047(7) -0.007(6) -0.014(6) -0.021(7)
C34 0.092(10) 0.061(8) 0.054(8) -0.021(6) -0.007(7) -0.014(8)
C35 0.084(10) 0.062(8) 0.070(9) -0.018(7) -0.008(8) 0.003(7)
C36 0.117(12) 0.073(9) 0.071(9) -0.028(7) -0.054(8) 0.009(9)
C37 0.077(9) 0.060(7) 0.041(7) -0.015(6) -0.009(6) -0.009(7)
C38 0.062(9) 0.071(8) 0.061(8) -0.016(6) -0.031(6) 0.006(7)
C39 0.080(9) 0.053(7) 0.048(7) -0.015(6) -0.025(6) -0.001(7)
C40 0.062(7) 0.045(6) 0.033(6) -0.015(5) -0.016(5) -0.001(5)
C41 0.080(8) 0.050(6) 0.042(7) -0.010(5) -0.025(6) -0.008(6)
C42 0.088(9) 0.075(8) 0.034(7) 0.002(6) -0.014(6) -0.014(7)
C43 0.088(9) 0.067(8) 0.043(7) -0.017(6) -0.014(6) -0.008(7)
C44 0.088(9) 0.053(7) 0.047(7) -0.024(6) -0.018(6) 0.000(6)
C45 0.069(8) 0.050(6) 0.038(6) -0.011(5) -0.008(5) -0.017(6)
C46 0.064(8) 0.040(6) 0.029(6) -0.009(4) -0.013(5) -0.006(5)
C47 0.058(8) 0.056(7) 0.039(6) -0.001(5) -0.020(6) -0.011(6)
C48 0.068(9) 0.063(7) 0.050(7) 0.004(6) -0.027(6) -0.011(7)
C49 0.075(9) 0.061(7) 0.047(7) 0.001(6) -0.017(6) -0.015(7)
C50 0.070(9) 0.075(8) 0.067(9) 0.001(6) -0.033(7) -0.025(7)
C51 0.084(10) 0.082(8) 0.040(7) 0.008(6) -0.021(7) -0.038(8)
C52 0.069(8) 0.053(6) 0.043(7) -0.005(5) -0.022(6) -0.021(6)
C53 0.069(8) 0.059(7) 0.039(7) 0.000(5) -0.017(6) -0.021(6)
C54 0.061(8) 0.078(8) 0.044(7) -0.008(6) -0.009(6) -0.017(7)
C55 0.065(9) 0.056(7) 0.053(8) -0.014(6) -0.007(6) -0.011(6)
C56 0.055(8) 0.061(7) 0.051(7) -0.012(6) -0.017(6) -0.011(6)
C57 0.048(7) 0.072(7) 0.043(7) -0.010(6) -0.006(5) -0.011(6)
C58 0.060(8) 0.050(6) 0.034(6) -0.012(5) -0.010(5) -0.009(6)
C59 0.088(10) 0.093(9) 0.072(9) 0.022(7) -0.019(8) -0.031(8)
C60 0.080(10) 0.086(8) 0.051(7) -0.013(6) -0.019(6) 0.000(7)
C67 0.093(12) 0.180(17) 0.163(18) -0.065(14) 0.023(11) -0.072(13)
C68 0.152(18) 0.085(11) 0.083(12) -0.018(9) -0.058(12) 0.023(12)
C65 0.185(18) 0.103(11) 0.113(14) 0.022(11) -0.048(13) -0.070(12)
C66 0.170(18) 0.109(14) 0.117(16) -0.011(12) -0.074(14) -0.041(14)
N1 0.096(8) 0.077(7) 0.044(6) -0.009(5) -0.019(6) -0.045(6)
N2 0.059(6) 0.056(5) 0.042(5) -0.005(4) -0.010(5) -0.019(5)
N3 0.048(6) 0.053(5) 0.051(6) 0.013(4) 0.002(4) -0.019(5)
N4 0.090(8) 0.082(7) 0.086(8) -0.019(6) -0.052(6) -0.014(6)
N5 0.129(10) 0.064(7) 0.087(8) 0.008(6) -0.067(7) -0.015(7)
N6 0.093(7) 0.068(6) 0.023(5) 0.005(4) -0.011(5) -0.050(6)
N7 0.074(7) 0.064(6) 0.050(6) -0.022(5) -0.029(5) 0.008(6)
N8 0.128(10) 0.064(6) 0.047(6) -0.020(5) -0.042(6) 0.006(7)
N16 0.30(2) 0.110(11) 0.165(18) 0.003(11) -0.133(17) -0.060(14)
N10 0.080(7) 0.078(6) 0.050(6) 0.011(5) -0.009(5) -0.024(6)
N14 0.108(13) 0.110(12) 0.068(10) 0.023(9) -0.034(9) -0.027(11)
N15 0.114(10) 0.079(8) 0.090(10) -0.019(7) -0.059(8) -0.026(7)
N11 0.107(11) 0.111(10) 0.080(9) -0.046(8) -0.013(8) -0.044(9)
N13 0.090(12) 0.139(13) 0.196(19) 0.012(11) -0.012(11) -0.043(10)
N9 0.086(9) 0.119(9) 0.092(9) 0.019(7) -0.045(7) -0.047(8)
N12 0.169(17) 0.19(2) 0.091(12) -0.028(13) -0.056(11) -0.064(16)
O1 0.078(6) 0.046(4) 0.056(5) 0.000(4) -0.010(4) -0.014(4)
O2 0.067(5) 0.056(4) 0.057(5) -0.013(4) -0.023(4) -0.018(4)
O3 0.101(7) 0.109(7) 0.091(7) -0.062(5) -0.058(6) 0.026(5)
O4 0.076(6) 0.077(5) 0.036(4) 0.008(4) -0.016(4) -0.033(5)
O5 0.201(16) 0.142(11) 0.158(13) -0.029(10) -0.065(11) 0.052(11)
O6 0.254(17) 0.170(12) 0.082(9) -0.004(8) -0.034(9) -0.103(12)
O7 0.113(10) 0.235(15) 0.077(8) -0.025(8) -0.012(7) -0.051(10)
O8 0.263(16) 0.154(10) 0.191(13) -0.012(9) -0.173(13) -0.069(10)
O9 0.159(9) 0.099(7) 0.056(6) -0.005(5) -0.039(6) -0.049(7)
O13 0.240(19) 0.144(12) 0.37(3) -0.127(15) -0.130(17) -0.027(12)
O11 0.115(9) 0.144(9) 0.131(10) -0.052(7) 0.017(7) -0.068(8)
O19 0.131(9) 0.157(9) 0.135(10) 0.015(7) -0.084(8) -0.067(8)
O18 0.129(9) 0.111(7) 0.107(8) -0.033(6) -0.017(6) -0.027(7)
O17 0.087(7) 0.147(8) 0.106(8) 0.058(7) -0.029(6) -0.018(6)
O16 0.29(2) 0.32(2) 0.30(2) -0.068(18) -0.18(2) -0.132(18)
O15 0.234(18) 0.211(15) 0.215(19) 0.023(14) -0.089(15) -0.110(14)
O14 0.230(16) 0.132(11) 0.152(13) 0.004(9) -0.050(11) -0.111(11)
O12 0.251(18) 0.40(3) 0.147(14) -0.157(16) 0.091(13) -0.223(19)
O10 0.114(8) 0.090(6) 0.074(6) -0.014(5) -0.051(6) -0.013(5)
C31 0.112(12) 0.089(10) 0.119(14) 0.003(9) -0.060(10) -0.022(10)
C32 0.21(2) 0.120(13) 0.139(18) 0.037(12) -0.051(15) -0.090(14)
C29 0.193(18) 0.101(11) 0.141(15) -0.010(10) -0.125(14) -0.052(12)
C30 0.178(18) 0.112(12) 0.165(18) -0.070(12) -0.034(14) -0.040(13)
C63 0.120(13) 0.132(13) 0.067(10) 0.050(9) -0.027(9) -0.058(11)
C64 0.17(2) 0.116(14) 0.20(2) 0.069(15) -0.019(16) 0.067(14)
C61 0.127(15) 0.20(2) 0.109(15) 0.008(14) -0.045(12) -0.081(15)
C62 0.47(5) 0.19(2) 0.26(3) 0.09(2) -0.27(4) -0.18(3)

loop_
_atom_type_symbol
_atom_type_description
_atom_type_scat_dispersion_real
_atom_type_scat_dispersion_imag
_atom_type_scat_source
C C 0.0033 0.0016 'International Tables Vol C Tables 4.2.6.8 and 6.1.1.4'
H H 0.0000 0.0000 'International Tables Vol C Tables 4.2.6.8 and 6.1.1.4'
N N 0.0061 0.0033 'International Tables Vol C Tables 4.2.6.8 and 6.1.1.4'
O O 0.0106 0.0060 'International Tables Vol C Tables 4.2.6.8 and 6.1.1.4'
Hg Hg -2.3894 9.2266 'International Tables Vol C Tables 4.2.6.8 and 6.1.1.4'

loop_
_geom_angle_atom_site_label_1
_geom_angle_atom_site_label_2
_geom_angle_atom_site_label_3
_geom_angle
_geom_angle_site_symmetry_1
_geom_angle_site_symmetry_3
_geom_angle_publ_flag
N6 Hg1 N1 153.5(3) . . ?
N6 Hg1 N2 131.4(3) . . ?
N1 Hg1 N2 70.9(3) . . ?
N6 Hg1 N7 69.5(3) . . ?
N1 Hg1 N7 119.5(3) . . ?
N2 Hg1 N7 112.7(3) . . ?
C2 C1 N1 121.3(11) . . ?
C1 C2 C3 120.9(12) . . ?
C2 C3 C4 115.4(13) . . ?
C5 C4 C3 121.0(12) . . ?
N1 C5 C4 124.0(11) . . ?
N1 C5 C6 116.8(11) . . ?
C4 C5 C6 119.2(11) . . ?
N2 C6 C5 120.1(10) . . ?
O1 C7 N3 122.7(10) . . ?
O1 C7 C8 122.8(11) . . ?
N3 C7 C8 114.5(8) . . ?
C13 C8 C9 119.8(10) . . ?
C13 C8 C7 122.7(8) . . ?
C9 C8 C7 117.5(10) . . ?
C10 C9 C8 121.3(11) . . ?
C11 C10 C9 119.3(10) . . ?
C10 C11 C12 120.8(11) . . ?
C13 C12 C11 120.9(11) . . ?
C12 C13 C8 117.9(9) . . ?
C12 C13 C14 118.6(10) . . ?
C8 C13 C14 123.3(9) . . ?
C26 C14 C15 119.9(9) . . ?
C26 C14 C13 120.8(9) . . ?
C15 C14 C13 119.2(9) . . ?
C14 C15 C20 118.2(9) . . ?
C14 C15 C16 127.4(9) . . ?
C20 C15 C16 114.4(9) . . ?
C17 C16 C15 124.3(10) . . ?
C16 C17 C18 117.8(10) . . ?
C16 C17 C27 119.7(10) . . ?
C18 C17 C27 122.5(10) . . ?
N4 C18 C19 121.2(10) . . ?
N4 C18 C17 117.6(10) . . ?
C19 C18 C17 121.1(10) . . ?
C20 C19 C18 118.6(10) . . ?
O2 C20 C19 115.3(9) . . ?
O2 C20 C15 121.0(9) . . ?
C19 C20 C15 123.7(9) . . ?
C22 C21 O2 116.5(9) . . ?
C22 C21 C26 124.5(9) . . ?
O2 C21 C26 118.9(9) . . ?
C21 C22 C23 120.1(10) . . ?
N5 C23 C22 122.7(10) . . ?
N5 C23 C24 118.1(10) . . ?
C22 C23 C24 119.2(10) . . ?
C25 C24 C23 117.8(9) . . ?
C25 C24 C28 122.9(10) . . ?
C23 C24 C28 119.1(10) . . ?
C24 C25 C26 124.1(9) . . ?
C14 C26 C21 120.6(9) . . ?
C14 C26 C25 125.3(9) . . ?
C21 C26 C25 114.1(9) . . ?
N6 C33 C34 123.4(11) . . ?
C35 C34 C33 118.9(11) . . ?
C34 C35 C36 117.9(12) . . ?
C37 C36 C35 120.0(12) . . ?
N6 C37 C36 123.0(11) . . ?
N6 C37 C38 116.6(11) . . ?
C36 C37 C38 120.4(11) . . ?
N7 C38 C37 118.3(10) . . ?
O3 C39 N8 123.8(11) . . ?
O3 C39 C40 123.6(11) . . ?
N8 C39 C40 112.6(10) . . ?
C45 C40 C41 119.4(9) . . ?
C45 C40 C39 118.5(9) . . ?
C41 C40 C39 122.0(9) . . ?
C42 C41 C40 119.4(10) . . ?
C41 C42 C43 122.8(10) . . ?
C42 C43 C44 118.3(10) . . ?
C45 C44 C43 119.5(10) . . ?
C40 C45 C44 120.6(9) . . ?
C40 C45 C46 125.1(9) . . ?
C44 C45 C46 114.3(9) . . ?
C47 C46 C58 122.7(9) . . ?
C47 C46 C45 120.6(9) . . ?
C58 C46 C45 116.5(9) . . ?
C46 C47 C48 126.4(9) . . ?
C46 C47 C52 118.5(10) . . ?
C48 C47 C52 115.0(10) . . ?
C49 C48 C47 125.2(10) . . ?
C48 C49 C50 119.1(11) . . ?
C48 C49 C59 124.4(10) . . ?
C50 C49 C59 116.5(11) . . ?
N9 C50 C51 124.5(11) . . ?
N9 C50 C49 119.3(11) . . ?
C51 C50 C49 116.2(11) . . ?
C52 C51 C50 121.9(10) . . ?
O4 C52 C51 117.6(9) . . ?
O4 C52 C47 119.9(10) . . ?
C51 C52 C47 122.5(11) . . ?
O4 C53 C54 117.6(9) . . ?
O4 C53 C58 121.1(9) . . ?
C54 C53 C58 121.3(11) . . ?
C55 C54 C53 120.3(11) . . ?
C54 C55 N10 123.7(10) . . ?
C54 C55 C56 119.7(11) . . ?
N10 C55 C56 116.5(10) . . ?
C57 C56 C55 119.6(10) . . ?
C57 C56 C60 121.6(10) . . ?
C55 C56 C60 118.7(10) . . ?
C56 C57 C58 121.9(10) . . ?
C57 C58 C46 127.6(9) . . ?
C57 C58 C53 116.7(10) . . ?
C46 C58 C53 115.6(10) . . ?
N13 C68 C67 177(2) . . ?
N16 C66 C65 178(2) . . ?
C5 N1 C1 117.2(11) . . ?
C5 N1 Hg1 120.4(8) . . ?
C1 N1 Hg1 121.9(8) . . ?
C6 N2 N3 124.2(9) . . ?
C6 N2 Hg1 111.2(7) . . ?
N3 N2 Hg1 123.9(7) . . ?
N2 N3 C7 119.1(8) . . ?
C18 N4 C29 121.9(9) . . ?
C23 N5 C31 124.5(10) . . ?
C37 N6 C33 116.8(10) . . ?
C37 N6 Hg1 121.1(8) . . ?
C33 N6 Hg1 122.1(7) . . ?
C38 N7 N8 119.3(9) . . ?
C38 N7 Hg1 113.3(7) . . ?
N8 N7 Hg1 126.7(7) . . ?
C39 N8 N7 118.6(9) . . ?
C55 N10 C63 121.5(10) . . ?
O5 N14 O7 118.4(18) . . ?
O5 N14 O6 121.7(19) . . ?
O7 N14 O6 119(2) . . ?
O8 N15 O9 122.1(13) . . ?
O8 N15 O10 117.7(13) . . ?
O9 N15 O10 120.0(11) . . ?
O13 N11 O12 110.3(18) . . ?
O13 N11 O11 126.2(18) . . ?
O12 N11 O11 123.4(15) . . ?
C50 N9 C61 125.0(12) . . ?
O14 N12 O16 127(2) . . ?
O14 N12 O15 118.6(19) . . ?
O16 N12 O15 115(2) . . ?
C20 O2 C21 121.3(8) . . ?
C52 O4 C53 122.0(8) . . ?
C32 C31 N5 108.2(13) . . ?
C30 C29 N4 112.8(11) . . ?
C64 C63 N10 110.3(14) . . ?
C62 C61 N9 104.8(16) . . ?

loop_
_geom_bond_atom_site_label_1
_geom_bond_atom_site_label_2
_geom_bond_distance
_geom_bond_site_symmetry_2
_geom_bond_publ_flag
Hg1 N6 2.200(9) . ?
Hg1 N1 2.208(10) . ?
Hg1 N2 2.399(8) . ?
Hg1 N7 2.479(8) . ?
C1 C2 1.383(15) . ?
C1 N1 1.390(14) . ?
C2 C3 1.404(16) . ?
C3 C4 1.404(16) . ?
C4 C5 1.368(15) . ?
C5 N1 1.313(12) . ?
C5 C6 1.408(14) . ?
C6 N2 1.334(12) . ?
C7 O1 1.212(10) . ?
C7 N3 1.343(12) . ?
C7 C8 1.515(14) . ?
C8 C13 1.385(13) . ?
C8 C9 1.404(13) . ?
C9 C10 1.360(14) . ?
C10 C11 1.350(15) . ?
C11 C12 1.396(14) . ?
C12 C13 1.384(13) . ?
C13 C14 1.492(13) . ?
C14 C26 1.391(12) . ?
C14 C15 1.411(13) . ?
C15 C20 1.423(13) . ?
C15 C16 1.425(13) . ?
C16 C17 1.357(13) . ?
C17 C18 1.422(14) . ?
C17 C27 1.514(13) . ?
C18 N4 1.372(12) . ?
C18 C19 1.396(13) . ?
C19 C20 1.367(13) . ?
C20 O2 1.357(10) . ?
C21 C22 1.353(12) . ?
C21 O2 1.390(11) . ?
C21 C26 1.410(12) . ?
C22 C23 1.388(13) . ?
C23 N5 1.355(12) . ?
C23 C24 1.446(14) . ?
C24 C25 1.373(13) . ?
C24 C28 1.501(13) . ?
C25 C26 1.426(13) . ?
C33 N6 1.333(13) . ?
C33 C34 1.397(14) . ?
C34 C35 1.355(15) . ?
C35 C36 1.378(16) . ?
C36 C37 1.375(15) . ?
C37 N6 1.326(13) . ?
C37 C38 1.494(15) . ?
C38 N7 1.237(12) . ?
C39 O3 1.192(12) . ?
C39 N8 1.350(13) . ?
C39 C40 1.515(14) . ?
C40 C45 1.379(12) . ?
C40 C41 1.400(12) . ?
C41 C42 1.355(14) . ?
C42 C43 1.374(14) . ?
C43 C44 1.405(14) . ?
C44 C45 1.393(13) . ?
C45 C46 1.548(13) . ?
C46 C47 1.358(13) . ?
C46 C58 1.428(13) . ?
C47 C48 1.408(14) . ?
C47 C52 1.437(13) . ?
C48 C49 1.328(14) . ?
C49 C50 1.489(14) . ?
C49 C59 1.523(15) . ?
C50 N9 1.318(13) . ?
C50 C51 1.412(15) . ?
C51 C52 1.349(13) . ?
C52 O4 1.350(12) . ?
C53 O4 1.357(11) . ?
C53 C54 1.366(13) . ?
C53 C58 1.439(13) . ?
C54 C55 1.350(14) . ?
C55 N10 1.398(13) . ?
C55 C56 1.468(14) . ?
C56 C57 1.319(13) . ?
C56 C60 1.548(14) . ?
C57 C58 1.423(13) . ?
C67 C68 1.63(2) . ?
C68 N13 1.11(2) . ?
C65 C66 1.37(2) . ?
C66 N16 1.14(2) . ?
N2 N3 1.336(10) . ?
N4 C29 1.507(15) . ?
N5 C31 1.522(15) . ?
N7 N8 1.404(12) . ?
N10 C63 1.485(14) . ?
N14 O5 1.173(16) . ?
N14 O7 1.194(15) . ?
N14 O6 1.223(15) . ?
N15 O8 1.225(12) . ?
N15 O9 1.255(12) . ?
N15 O10 1.257(13) . ?
N11 O13 1.137(14) . ?
N11 O12 1.160(17) . ?
N11 O11 1.245(13) . ?
N9 C61 1.508(17) . ?
N12 O14 1.081(18) . ?
N12 O16 1.223(17) . ?
N12 O15 1.341(19) . ?
C31 C32 1.457(17) . ?
C29 C30 1.466(17) . ?
C63 C64 1.44(2) . ?
C61 C62 1.43(2) . ?
